data_4306592
loop_
_publ_author_name
'Paul D. Knight'
'Andrew J. P. White'
'Charlotte K. Williams'

_publ_section_title
;
Dinuclear Zinc Complexes Using Pentadentate Phenolate Ligands
;
_journal_name_full 'Inorganic Chemistry'
_journal_page_first 11711
_journal_page_last 11719
_journal_paper_doi 10.1021/ic8014173
_journal_volume 47
_journal_year 2008
_chemical_formula_moiety 'C21 H33 N4 O5 Zn2, (C24 H20 B)'
_chemical_formula_sum 'C45 H53 B N4 O5 Zn2'
_chemical_formula_weight 871.46
_chemical_name_systematic
; 
 ? 
;
_space_group_IT_number 61
_symmetry_cell_setting orthorhombic
_symmetry_space_group_name_Hall '-P 2ac 2ab'
_symmetry_space_group_name_H-M 'P b c a'
_atom_sites_solution_hydrogens geom
_atom_sites_solution_primary direct
_atom_sites_solution_secondary difmap
_audit_creation_method SHELXL-97
_cell_angle_alpha 90
_cell_angle_beta 90
_cell_angle_gamma 90
_cell_formula_units_Z 8
_cell_length_a 14.90910(11)
_cell_length_b 21.03283(13)
_cell_length_c 27.56843(16)
_cell_measurement_reflns_used 39169
_cell_measurement_temperature 173(2)
_cell_measurement_theta_max 71.2613
_cell_measurement_theta_min 1.6001
_cell_volume 8644.92(10)
_computing_cell_refinement 'CrysAlis RED, Oxford Diffraction Ltd'
_computing_data_collection 'CrysAlis CCD, Oxford Diffraction Ltd'
_computing_data_reduction 'CrysAlis RED, Oxford Diffraction Ltd'
_computing_molecular_graphics 'Bruker SHELXTL'
_computing_publication_material 'Bruker SHELXTL'
_computing_structure_refinement 'SHELXL-97 (Sheldrick, 1997)'
_computing_structure_solution 'SHELXS-97 (Sheldrick, 1990)'
_diffrn_ambient_temperature 173(2)
_diffrn_detector_area_resol_mean 8.2556
_diffrn_measured_fraction_theta_full 0.998
_diffrn_measured_fraction_theta_max 0.998
_diffrn_measurement_device_type 'OD Xcalibur PX Ultra'
_diffrn_measurement_method 'phi and omega scans'
_diffrn_radiation_monochromator graphite
_diffrn_radiation_source 'Enhance Ultra (Cu) X-ray Source'
_diffrn_radiation_type CuK\a
_diffrn_radiation_wavelength 1.54184
_diffrn_reflns_av_R_equivalents 0.0494
_diffrn_reflns_av_sigmaI/netI 0.0248
_diffrn_reflns_limit_h_max 18
_diffrn_reflns_limit_h_min -13
_diffrn_reflns_limit_k_max 25
_diffrn_reflns_limit_k_min -25
_diffrn_reflns_limit_l_max 33
_diffrn_reflns_limit_l_min -33
_diffrn_reflns_number 126246
_diffrn_reflns_theta_full 71.47
_diffrn_reflns_theta_max 71.47
_diffrn_reflns_theta_min 3.21
_diffrn_standards_number 0
_exptl_absorpt_coefficient_mu 1.750
_exptl_absorpt_correction_T_max 1.00000
_exptl_absorpt_correction_T_min 0.78882
_exptl_absorpt_correction_type multi-scan
_exptl_absorpt_process_details
; 
CrysAlis RED, Oxford Diffraction Ltd., 
Version 1.171.32.4 (release 27-04-2006 CrysAlis171 .NET) 
(compiled Apr 27 2007,17:53:11) 
Empirical absorption correction using spherical harmonics, 
implemented in SCALE3 ABSPACK scaling algorithm. 
;
_exptl_crystal_colour 'Pale yellow'
_exptl_crystal_density_diffrn 1.339
_exptl_crystal_density_method 'not measured'
_exptl_crystal_description 'platy needles'
_exptl_crystal_F_000 3648
_exptl_crystal_size_max 0.20
_exptl_crystal_size_mid 0.16
_exptl_crystal_size_min 0.11
_refine_diff_density_max 0.362
_refine_diff_density_min -0.267
_refine_diff_density_rms 0.048
_refine_ls_extinction_method none
_refine_ls_goodness_of_fit_ref 0.940
_refine_ls_hydrogen_treatment constr
_refine_ls_matrix_type full
_refine_ls_number_parameters 534
_refine_ls_number_reflns 8407
_refine_ls_number_restraints 17
_refine_ls_restrained_S_all 0.945
_refine_ls_R_factor_all 0.0476
_refine_ls_R_factor_gt 0.0317
_refine_ls_shift/su_max 0.001
_refine_ls_shift/su_mean 0.000
_refine_ls_structure_factor_coef Fsqd
_refine_ls_weighting_details 'calc w=1/[\s^2^(Fo^2^)+(0.0579P)^2^+0.0000P] where P=(Fo^2^+2Fc^2^)/3'
_refine_ls_weighting_scheme calc
_refine_ls_wR_factor_gt 0.0809
_refine_ls_wR_factor_ref 0.0868
_reflns_number_gt 6032
_reflns_number_total 8407
_reflns_threshold_expression >2sigma(I)
_cod_data_source_file ic8014173_si_002_5.cif
_cod_data_source_block Compound_5
_cod_depositor_comments
;
The following automatic conversions were performed:
'_symmetry_cell_setting' value 'Orthorhombic' changed to 'orthorhombic'
according to '/home/saulius/struct/CIF-dictionaries/cif_core.dic'
dictionary named 'cif_core.dic' version 2.4.1 from 2010-06-29.

Automatic conversion script
Id: cif_fix_enum 1527 2010-12-29 10:47:43Z saulius 
;
_cod_original_cell_volume 8644.9(2)
_cod_database_code 4306592

loop_
_symmetry_equiv_pos_as_xyz
'x, y, z'
'-x+1/2, -y, z+1/2'
'-x, y+1/2, -z+1/2'
'x+1/2, -y+1/2, -z'
'-x, -y, -z'
'x-1/2, y, -z-1/2'
'x, -y-1/2, z-1/2'
'-x-1/2, y-1/2, z'

loop_
_atom_site_label
_atom_site_type_symbol
_atom_site_fract_x
_atom_site_fract_y
_atom_site_fract_z
_atom_site_U_iso_or_equiv
_atom_site_adp_type
_atom_site_occupancy
_atom_site_symmetry_multiplicity
_atom_site_calc_flag
_atom_site_refinement_flags
_atom_site_disorder_assembly
_atom_site_disorder_group
Zn1 Zn 0.673346(18) 0.068172(12) 0.365702(9) 0.03314(8) Uani 1 1 d . A .
Zn2 Zn 0.520953(19) 0.129379(13) 0.436606(9) 0.03581(8) Uani 1 1 d D . .
O1 O 0.59550(9) 0.15087(6) 0.37397(5) 0.0343(3) Uani 1 1 d . A .
C1 C 0.58598(13) 0.19934(9) 0.34430(7) 0.0303(4) Uani 1 1 d . . .
C2 C 0.63069(13) 0.20159(9) 0.29872(7) 0.0331(4) Uani 1 1 d . A .
C3 C 0.62053(14) 0.25396(9) 0.26798(7) 0.0371(5) Uani 1 1 d . . .
H3A H 0.6499 0.2534 0.2374 0.045 Uiso 1 1 calc R A .
C4 C 0.56932(14) 0.30679(9) 0.28023(7) 0.0367(5) Uani 1 1 d . A .
C5 C 0.52736(13) 0.30513(9) 0.32474(7) 0.0362(4) Uani 1 1 d . . .
H5A H 0.4933 0.3411 0.3345 0.043 Uiso 1 1 calc R A .
C6 C 0.53238(13) 0.25293(9) 0.35647(7) 0.0332(4) Uani 1 1 d . A .
C7 C 0.69376(14) 0.15435(10) 0.28123(7) 0.0393(5) Uani 1 1 d . . .
H7A H 0.7177 0.1615 0.2498 0.047 Uiso 1 1 calc R A .
N8 N 0.72084(12) 0.10464(8) 0.30291(6) 0.0393(4) Uani 1 1 d . A .
C9 C 0.78914(18) 0.06607(12) 0.27865(8) 0.0615(8) Uani 1 1 d . . .
H9A H 0.8497 0.0813 0.2876 0.074 Uiso 1 1 calc R A .
H9B H 0.7825 0.0697 0.2430 0.074 Uiso 1 1 calc R . .
C10 C 0.77759(18) -0.00228(11) 0.29411(8) 0.0532(6) Uani 1 1 d . A .
H10A H 0.7221 -0.0197 0.2795 0.064 Uiso 1 1 calc R . .
H10B H 0.8289 -0.0277 0.2822 0.064 Uiso 1 1 calc R . .
N11 N 0.77226(12) -0.00733(8) 0.34729(6) 0.0374(4) Uani 1 1 d . . .
C12 C 0.86087(15) 0.00671(11) 0.36935(8) 0.0483(6) Uani 1 1 d . A .
H12A H 0.9034 -0.0271 0.3609 0.072 Uiso 1 1 calc R . .
H12B H 0.8547 0.0090 0.4047 0.072 Uiso 1 1 calc R . .
H12C H 0.8831 0.0475 0.3571 0.072 Uiso 1 1 calc R . .
C13 C 0.74561(17) -0.07214(11) 0.36082(9) 0.0542(6) Uani 1 1 d . A .
H13A H 0.7931 -0.1020 0.3515 0.081 Uiso 1 1 calc R . .
H13B H 0.6899 -0.0834 0.3440 0.081 Uiso 1 1 calc R . .
H13C H 0.7361 -0.0743 0.3960 0.081 Uiso 1 1 calc R . .
C14 C 0.56005(16) 0.36188(10) 0.24561(8) 0.0479(6) Uani 1 1 d . . .
H14A H 0.5164 0.3511 0.2203 0.072 Uiso 1 1 calc R A .
H14B H 0.6183 0.3709 0.2307 0.072 Uiso 1 1 calc R . .
H14C H 0.5394 0.3995 0.2634 0.072 Uiso 1 1 calc R . .
C15 C 0.47797(14) 0.25837(10) 0.40000(8) 0.0380(5) Uani 1 1 d . . .
H15A H 0.4476 0.2977 0.4045 0.046 Uiso 1 1 calc R A .
N16 N 0.46626(12) 0.21656(8) 0.43279(6) 0.0395(4) Uani 1 1 d D A .
C17 C 0.40460(18) 0.23197(12) 0.47279(9) 0.0572(7) Uani 1 1 d D . .
H17A H 0.3417 0.2295 0.4614 0.069 Uiso 0.659(4) 1 calc PR A 1
H17B H 0.4161 0.2757 0.4845 0.069 Uiso 0.659(4) 1 calc PR A 1
H17C H 0.3614 0.2628 0.4621 0.069 Uiso 0.341(4) 1 d PR A 2
H17D H 0.4374 0.2496 0.4996 0.069 Uiso 0.341(4) 1 d PR A 2
C18 C 0.4200(3) 0.18358(19) 0.51446(13) 0.0630(13) Uani 0.659(4) 1 d PD A 1
H18A H 0.4775 0.1932 0.5309 0.076 Uiso 0.659(4) 1 calc PR A 1
H18B H 0.3713 0.1876 0.5386 0.076 Uiso 0.659(4) 1 calc PR A 1
N19 N 0.4222(5) 0.1191(3) 0.4961(2) 0.050(2) Uani 0.659(4) 1 d PD A 1
C20 C 0.4517(3) 0.0740(2) 0.53415(17) 0.094(2) Uani 0.659(4) 1 d PD A 1
H20A H 0.4069 0.0726 0.5601 0.140 Uiso 0.659(4) 1 calc PR A 1
H20B H 0.5094 0.0880 0.5475 0.140 Uiso 0.659(4) 1 calc PR A 1
H20C H 0.4585 0.0315 0.5200 0.140 Uiso 0.659(4) 1 calc PR A 1
C21 C 0.3353(3) 0.0957(2) 0.47905(17) 0.0717(15) Uani 0.659(4) 1 d PD A 1
H21A H 0.2938 0.0926 0.5065 0.108 Uiso 0.659(4) 1 calc PR A 1
H21B H 0.3430 0.0537 0.4643 0.108 Uiso 0.659(4) 1 calc PR A 1
H21C H 0.3110 0.1252 0.4549 0.108 Uiso 0.659(4) 1 calc PR A 1
C18' C 0.3581(4) 0.1748(3) 0.4872(2) 0.0437(17) Uiso 0.341(4) 1 d PD A 2
H18C H 0.3198 0.1593 0.4604 0.052 Uiso 0.341(4) 1 calc PR A 2
H18D H 0.3195 0.1834 0.5157 0.052 Uiso 0.341(4) 1 calc PR A 2
N19' N 0.4292(9) 0.1256(5) 0.4998(4) 0.053(4) Uiso 0.341(4) 1 d PD A 2
C20' C 0.4712(5) 0.1450(4) 0.5457(3) 0.057(2) Uiso 0.341(4) 1 d PD A 2
H20D H 0.4275 0.1413 0.5721 0.085 Uiso 0.341(4) 1 calc PR A 2
H20E H 0.4913 0.1893 0.5431 0.085 Uiso 0.341(4) 1 calc PR A 2
H20F H 0.5228 0.1176 0.5524 0.085 Uiso 0.341(4) 1 calc PR A 2
C21' C 0.3850(7) 0.0653(4) 0.5064(4) 0.081(3) Uiso 0.341(4) 1 d PD A 2
H21D H 0.3446 0.0678 0.5344 0.122 Uiso 0.341(4) 1 calc PR A 2
H21E H 0.4299 0.0321 0.5120 0.122 Uiso 0.341(4) 1 calc PR A 2
H21F H 0.3503 0.0550 0.4772 0.122 Uiso 0.341(4) 1 calc PR A 2
O25 O 0.71828(10) 0.06511(7) 0.43296(5) 0.0443(4) Uani 1 1 d . . .
C26 C 0.69650(15) 0.09055(11) 0.47221(7) 0.0400(5) Uani 1 1 d . A .
O27 O 0.62448(11) 0.11896(8) 0.48023(5) 0.0484(4) Uani 1 1 d . A .
C28 C 0.76287(17) 0.08597(14) 0.51322(8) 0.0589(7) Uani 1 1 d . . .
H28A H 0.7688 0.0415 0.5233 0.088 Uiso 1 1 calc R A .
H28B H 0.7417 0.1115 0.5407 0.088 Uiso 1 1 calc R . .
H28C H 0.8213 0.1020 0.5024 0.088 Uiso 1 1 calc R . .
O30 O 0.56757(10) 0.01314(7) 0.35282(5) 0.0456(4) Uani 1 1 d . . .
C31 C 0.49121(17) 0.01752(11) 0.37147(8) 0.0485(6) Uani 1 1 d . A .
O32 O 0.46991(11) 0.05249(8) 0.40619(6) 0.0578(5) Uani 1 1 d . A .
C33 C 0.41795(18) -0.02383(16) 0.35115(11) 0.0871(11) Uani 1 1 d . . .
H33A H 0.4318 -0.0686 0.3577 0.131 Uiso 1 1 calc R A .
H33B H 0.4136 -0.0172 0.3160 0.131 Uiso 1 1 calc R . .
H33C H 0.3607 -0.0127 0.3665 0.131 Uiso 1 1 calc R . .
B B 0.56974(17) 0.34315(12) 0.61258(8) 0.0372(5) Uani 1 1 d . . .
C40 C 0.58069(14) 0.41142(10) 0.64134(7) 0.0387(5) Uani 1 1 d . . .
C41 C 0.55359(15) 0.41900(11) 0.68948(8) 0.0435(5) Uani 1 1 d . . .
H41A H 0.5242 0.3845 0.7050 0.052 Uiso 1 1 calc R . .
C42 C 0.56757(16) 0.47479(12) 0.71586(8) 0.0530(6) Uani 1 1 d . . .
H42A H 0.5479 0.4776 0.7486 0.064 Uiso 1 1 calc R . .
C43 C 0.61002(17) 0.52583(12) 0.69434(9) 0.0555(6) Uani 1 1 d . . .
H43A H 0.6191 0.5642 0.7119 0.067 Uiso 1 1 calc R . .
C44 C 0.63900(19) 0.52052(12) 0.64715(10) 0.0581(7) Uani 1 1 d . . .
H44A H 0.6687 0.5552 0.6320 0.070 Uiso 1 1 calc R . .
C45 C 0.62466(16) 0.46421(11) 0.62162(9) 0.0497(6) Uani 1 1 d . . .
H45A H 0.6458 0.4615 0.5892 0.060 Uiso 1 1 calc R . .
C46 C 0.57706(15) 0.35415(10) 0.55343(7) 0.0389(5) Uani 1 1 d . . .
C47 C 0.53299(17) 0.40392(11) 0.53011(8) 0.0497(6) Uani 1 1 d . . .
H47A H 0.4996 0.4330 0.5493 0.060 Uiso 1 1 calc R . .
C48 C 0.5353(2) 0.41331(12) 0.48005(9) 0.0589(7) Uani 1 1 d . . .
H48A H 0.5035 0.4477 0.4658 0.071 Uiso 1 1 calc R . .
C49 C 0.58397(19) 0.37232(13) 0.45162(8) 0.0594(7) Uani 1 1 d . . .
H49A H 0.5874 0.3788 0.4176 0.071 Uiso 1 1 calc R . .
C50 C 0.62753(17) 0.32202(14) 0.47259(8) 0.0571(7) Uani 1 1 d . . .
H50A H 0.6599 0.2930 0.4529 0.068 Uiso 1 1 calc R . .
C51 C 0.62473(15) 0.31311(12) 0.52276(8) 0.0459(5) Uani 1 1 d . . .
H51A H 0.6561 0.2782 0.5365 0.055 Uiso 1 1 calc R . .
C52 C 0.47180(14) 0.31009(10) 0.62449(7) 0.0370(5) Uani 1 1 d . . .
C53 C 0.39722(14) 0.31531(10) 0.59443(8) 0.0400(5) Uani 1 1 d . . .
H53A H 0.4019 0.3413 0.5664 0.048 Uiso 1 1 calc R . .
C54 C 0.31665(15) 0.28471(11) 0.60309(9) 0.0478(6) Uani 1 1 d . . .
H54A H 0.2679 0.2905 0.5814 0.057 Uiso 1 1 calc R . .
C55 C 0.30670(15) 0.24611(11) 0.64282(10) 0.0524(6) Uani 1 1 d . . .
H55A H 0.2526 0.2232 0.6480 0.063 Uiso 1 1 calc R . .
C56 C 0.37690(17) 0.24138(12) 0.67493(10) 0.0589(7) Uani 1 1 d . . .
H56A H 0.3704 0.2165 0.7035 0.071 Uiso 1 1 calc R . .
C57 C 0.45746(16) 0.27263(11) 0.66600(8) 0.0491(6) Uani 1 1 d . . .
H57A H 0.5047 0.2685 0.6889 0.059 Uiso 1 1 calc R . .
C58 C 0.65087(14) 0.29580(10) 0.63068(7) 0.0379(5) Uani 1 1 d . . .
C59 C 0.64539(16) 0.22946(11) 0.62742(8) 0.0466(5) Uani 1 1 d . . .
H59A H 0.5929 0.2115 0.6135 0.056 Uiso 1 1 calc R . .
C60 C 0.71190(17) 0.18851(12) 0.64327(9) 0.0531(6) Uani 1 1 d . . .
H60A H 0.7045 0.1438 0.6402 0.064 Uiso 1 1 calc R . .
C61 C 0.78917(16) 0.21314(13) 0.66365(9) 0.0562(6) Uani 1 1 d . . .
H61A H 0.8346 0.1856 0.6756 0.067 Uiso 1 1 calc R . .
C62 C 0.79950(15) 0.27841(13) 0.66651(8) 0.0518(6) Uani 1 1 d . . .
H62A H 0.8529 0.2959 0.6797 0.062 Uiso 1 1 calc R . .
C63 C 0.73199(14) 0.31840(11) 0.65007(7) 0.0417(5) Uani 1 1 d . . .
H63A H 0.7410 0.3630 0.6520 0.050 Uiso 1 1 calc R . .

loop_
_atom_site_aniso_label
_atom_site_aniso_U_11
_atom_site_aniso_U_22
_atom_site_aniso_U_33
_atom_site_aniso_U_23
_atom_site_aniso_U_13
_atom_site_aniso_U_12
Zn1 0.03386(15) 0.03531(14) 0.03024(13) 0.00087(11) 0.00445(11) 0.00307(11)
Zn2 0.03631(16) 0.04008(15) 0.03104(14) -0.00219(11) 0.00617(11) 0.00103(12)
O1 0.0341(8) 0.0366(7) 0.0323(7) 0.0020(6) 0.0058(6) 0.0062(6)
C1 0.0284(11) 0.0323(10) 0.0303(9) -0.0006(8) -0.0034(8) -0.0020(8)
C2 0.0309(11) 0.0371(10) 0.0313(9) -0.0007(8) -0.0031(8) 0.0000(9)
C3 0.0401(12) 0.0389(11) 0.0322(10) 0.0018(8) -0.0021(8) -0.0014(9)
C4 0.0393(12) 0.0317(10) 0.0392(10) 0.0015(8) -0.0072(9) -0.0051(9)
C5 0.0340(11) 0.0323(10) 0.0422(11) -0.0056(9) -0.0064(9) 0.0006(9)
C6 0.0296(11) 0.0355(10) 0.0346(10) -0.0056(8) -0.0041(8) -0.0020(8)
C7 0.0433(13) 0.0438(12) 0.0307(10) 0.0054(9) 0.0063(9) 0.0051(10)
N8 0.0414(11) 0.0436(10) 0.0330(8) 0.0048(8) 0.0073(8) 0.0101(8)
C9 0.0699(18) 0.0695(17) 0.0450(13) 0.0187(12) 0.0260(12) 0.0350(14)
C10 0.0655(17) 0.0590(15) 0.0352(11) -0.0047(10) 0.0061(11) 0.0271(13)
N11 0.0393(11) 0.0354(9) 0.0374(9) 0.0017(7) 0.0042(7) 0.0057(8)
C12 0.0384(13) 0.0539(14) 0.0526(13) 0.0017(11) 0.0030(11) 0.0100(11)
C13 0.0505(15) 0.0392(12) 0.0728(16) 0.0029(12) 0.0090(13) 0.0046(11)
C14 0.0594(16) 0.0348(11) 0.0496(13) 0.0052(10) -0.0067(12) 0.0004(10)
C15 0.0337(11) 0.0360(11) 0.0443(11) -0.0086(9) -0.0025(9) 0.0028(9)
N16 0.0400(11) 0.0413(10) 0.0371(9) -0.0072(8) 0.0063(8) 0.0045(8)
C17 0.0642(17) 0.0550(15) 0.0525(14) -0.0049(12) 0.0213(12) 0.0178(13)
C18 0.072(3) 0.063(3) 0.054(2) -0.008(2) 0.024(2) 0.006(2)
N19 0.058(3) 0.047(3) 0.045(2) 0.0055(16) 0.0314(19) 0.0033(18)
C20 0.102(4) 0.107(4) 0.072(3) 0.049(3) 0.060(3) 0.047(3)
C21 0.045(3) 0.088(3) 0.082(3) -0.022(3) 0.033(2) -0.014(2)
O25 0.0473(9) 0.0530(9) 0.0326(7) 0.0016(7) 0.0005(7) 0.0114(7)
C26 0.0428(14) 0.0438(12) 0.0333(10) 0.0040(9) 0.0000(9) -0.0073(10)
O27 0.0449(10) 0.0668(11) 0.0336(7) -0.0043(7) -0.0004(7) 0.0115(8)
C28 0.0520(16) 0.0822(19) 0.0424(12) 0.0029(12) -0.0102(11) -0.0022(14)
O30 0.0383(9) 0.0488(9) 0.0497(9) -0.0086(7) 0.0061(7) -0.0046(7)
C31 0.0498(15) 0.0532(14) 0.0424(12) -0.0090(11) 0.0025(11) -0.0142(11)
O32 0.0551(11) 0.0662(11) 0.0519(9) -0.0216(8) 0.0202(8) -0.0234(9)
C33 0.0592(19) 0.114(3) 0.089(2) -0.048(2) 0.0121(16) -0.0410(19)
B 0.0355(14) 0.0421(13) 0.0341(11) -0.0005(10) 0.0013(10) -0.0011(11)
C40 0.0298(11) 0.0465(12) 0.0399(11) -0.0033(9) -0.0027(9) 0.0046(9)
C41 0.0399(13) 0.0512(13) 0.0395(11) -0.0024(10) -0.0029(10) 0.0081(10)
C42 0.0525(16) 0.0655(16) 0.0411(12) -0.0138(11) -0.0061(11) 0.0175(13)
C43 0.0535(16) 0.0507(14) 0.0624(15) -0.0168(12) -0.0142(12) 0.0067(12)
C44 0.0612(17) 0.0460(14) 0.0670(16) -0.0098(12) -0.0035(13) -0.0079(12)
C45 0.0515(15) 0.0484(13) 0.0493(13) -0.0085(11) 0.0053(11) -0.0074(11)
C46 0.0378(12) 0.0413(12) 0.0377(11) -0.0041(9) 0.0024(9) -0.0117(9)
C47 0.0666(17) 0.0426(13) 0.0398(12) 0.0001(10) 0.0031(11) -0.0071(12)
C48 0.085(2) 0.0487(14) 0.0428(13) 0.0081(11) -0.0046(13) -0.0186(14)
C49 0.074(2) 0.0702(18) 0.0337(11) -0.0013(12) 0.0026(12) -0.0355(15)
C50 0.0467(15) 0.0804(19) 0.0441(13) -0.0157(13) 0.0098(11) -0.0161(14)
C51 0.0389(13) 0.0572(14) 0.0416(11) -0.0073(10) 0.0033(10) -0.0100(11)
C52 0.0376(12) 0.0367(11) 0.0367(10) -0.0028(9) 0.0024(9) 0.0028(9)
C53 0.0431(13) 0.0370(11) 0.0398(11) -0.0043(9) -0.0018(9) -0.0003(10)
C54 0.0372(13) 0.0431(13) 0.0631(14) -0.0123(11) -0.0020(11) 0.0040(10)
C55 0.0338(13) 0.0408(13) 0.0828(18) -0.0067(12) 0.0152(12) 0.0003(10)
C56 0.0537(16) 0.0511(14) 0.0720(17) 0.0186(13) 0.0227(13) 0.0068(12)
C57 0.0382(13) 0.0590(15) 0.0500(13) 0.0135(11) 0.0036(10) 0.0026(11)
C58 0.0348(12) 0.0453(12) 0.0335(10) -0.0034(9) 0.0058(9) -0.0004(9)
C59 0.0389(13) 0.0453(13) 0.0557(13) -0.0040(11) 0.0023(10) -0.0023(10)
C60 0.0467(14) 0.0451(13) 0.0676(16) 0.0014(12) 0.0131(12) 0.0071(11)
C61 0.0417(14) 0.0635(16) 0.0634(15) 0.0040(13) 0.0109(12) 0.0169(12)
C62 0.0311(12) 0.0745(17) 0.0499(13) -0.0112(12) 0.0034(10) 0.0049(11)
C63 0.0361(12) 0.0495(13) 0.0397(11) -0.0084(10) 0.0077(9) -0.0003(10)

loop_
_atom_type_symbol
_atom_type_description
_atom_type_scat_dispersion_real
_atom_type_scat_dispersion_imag
_atom_type_scat_source
C C 0.0181 0.0091 'International Tables Vol C Tables 4.2.6.8 and 6.1.1.4'
H H 0.0000 0.0000 'International Tables Vol C Tables 4.2.6.8 and 6.1.1.4'
B B 0.0090 0.0039 'International Tables Vol C Tables 4.2.6.8 and 6.1.1.4'
N N 0.0311 0.0180 'International Tables Vol C Tables 4.2.6.8 and 6.1.1.4'
O O 0.0492 0.0322 'International Tables Vol C Tables 4.2.6.8 and 6.1.1.4'
Zn Zn -1.5491 0.6778 'International Tables Vol C Tables 4.2.6.8 and 6.1.1.4'

loop_
_geom_angle_atom_site_label_1
_geom_angle_atom_site_label_2
_geom_angle_atom_site_label_3
_geom_angle
_geom_angle_site_symmetry_1
_geom_angle_site_symmetry_3
_geom_angle_publ_flag
O25 Zn1 O30 114.73(6) . . ?
O25 Zn1 N8 134.30(7) . . ?
O30 Zn1 N8 110.23(7) . . ?
O25 Zn1 O1 96.46(6) . . ?
O30 Zn1 O1 93.61(6) . . ?
N8 Zn1 O1 88.41(6) . . ?
O25 Zn1 N11 88.06(6) . . ?
O30 Zn1 N11 93.99(6) . . ?
N8 Zn1 N11 80.99(6) . . ?
O1 Zn1 N11 168.60(6) . . ?
O27 Zn2 O32 118.07(8) . . ?
O27 Zn2 N16 116.84(7) . . ?
O32 Zn2 N16 124.67(8) . . ?
O27 Zn2 O1 96.39(6) . . ?
O32 Zn2 O1 91.78(6) . . ?
N16 Zn2 O1 88.58(6) . . ?
O27 Zn2 N19 93.3(2) . . ?
O32 Zn2 N19 88.74(19) . . ?
N16 Zn2 N19 81.84(14) . . ?
O1 Zn2 N19 168.68(16) . . ?
O27 Zn2 N19' 90.0(3) . . ?
O32 Zn2 N19' 93.8(3) . . ?
N16 Zn2 N19' 79.8(3) . . ?
O1 Zn2 N19' 168.4(3) . . ?
N19 Zn2 N19' 5.2(5) . . ?
C1 O1 Zn2 128.36(12) . . ?
C1 O1 Zn1 129.30(12) . . ?
Zn2 O1 Zn1 101.70(6) . . ?
O1 C1 C6 121.91(17) . . ?
O1 C1 C2 121.63(17) . . ?
C6 C1 C2 116.44(17) . . ?
C3 C2 C1 120.70(18) . . ?
C3 C2 C7 114.11(18) . . ?
C1 C2 C7 125.06(18) . . ?
C4 C3 C2 122.84(19) . . ?
C5 C4 C3 116.46(18) . . ?
C5 C4 C14 122.8(2) . . ?
C3 C4 C14 120.74(19) . . ?
C4 C5 C6 123.35(19) . . ?
C5 C6 C1 120.15(18) . . ?
C5 C6 C15 115.00(18) . . ?
C1 C6 C15 124.83(18) . . ?
N8 C7 C2 127.84(18) . . ?
C7 N8 C9 117.54(17) . . ?
C7 N8 Zn1 127.15(14) . . ?
C9 N8 Zn1 115.13(13) . . ?
N8 C9 C10 108.64(19) . . ?
N11 C10 C9 110.85(19) . . ?
C13 N11 C10 109.55(18) . . ?
C13 N11 C12 108.76(18) . . ?
C10 N11 C12 110.22(18) . . ?
C13 N11 Zn1 115.16(14) . . ?
C10 N11 Zn1 102.21(12) . . ?
C12 N11 Zn1 110.76(13) . . ?
N16 C15 C6 127.49(19) . . ?
C15 N16 C17 117.75(19) . . ?
C15 N16 Zn2 127.72(15) . . ?
C17 N16 Zn2 114.53(14) . . ?
C18' C17 N16 108.9(3) . . ?
C18' C17 C18 47.2(3) . . ?
N16 C17 C18 108.5(2) . . ?
N19 C18 C17 111.0(3) . . ?
C18 N19 C21 114.0(5) . . ?
C18 N19 C20 111.0(6) . . ?
C21 N19 C20 106.0(5) . . ?
C18 N19 Zn2 100.5(3) . . ?
C21 N19 Zn2 112.6(4) . . ?
C20 N19 Zn2 112.9(3) . . ?
C17 C18' N19' 107.2(6) . . ?
C21' N19' C20' 109.4(9) . . ?
C21' N19' C18' 108.0(9) . . ?
C20' N19' C18' 107.7(8) . . ?
C21' N19' Zn2 114.4(8) . . ?
C20' N19' Zn2 113.8(8) . . ?
C18' N19' Zn2 103.0(6) . . ?
C26 O25 Zn1 135.36(15) . . ?
O27 C26 O25 125.6(2) . . ?
O27 C26 C28 117.6(2) . . ?
O25 C26 C28 116.9(2) . . ?
C26 O27 Zn2 128.25(14) . . ?
C31 O30 Zn1 127.21(14) . . ?
O32 C31 O30 126.1(2) . . ?
O32 C31 C33 116.2(2) . . ?
O30 C31 C33 117.7(2) . . ?
C31 O32 Zn2 135.26(16) . . ?
C58 B C40 107.98(17) . . ?
C58 B C52 109.59(18) . . ?
C40 B C52 111.03(17) . . ?
C58 B C46 109.64(18) . . ?
C40 B C46 110.28(18) . . ?
C52 B C46 108.31(17) . . ?
C41 C40 C45 114.5(2) . . ?
C41 C40 B 121.9(2) . . ?
C45 C40 B 123.42(19) . . ?
C42 C41 C40 123.2(2) . . ?
C43 C42 C41 119.9(2) . . ?
C44 C43 C42 119.2(2) . . ?
C43 C44 C45 119.9(3) . . ?
C44 C45 C40 123.4(2) . . ?
C47 C46 C51 115.0(2) . . ?
C47 C46 B 122.0(2) . . ?
C51 C46 B 122.9(2) . . ?
C46 C47 C48 123.5(2) . . ?
C49 C48 C47 119.3(3) . . ?
C50 C49 C48 119.7(2) . . ?
C49 C50 C51 120.5(2) . . ?
C50 C51 C46 122.0(2) . . ?
C53 C52 C57 114.1(2) . . ?
C53 C52 B 123.74(19) . . ?
C57 C52 B 122.19(19) . . ?
C54 C53 C52 123.7(2) . . ?
C55 C54 C53 120.5(2) . . ?
C54 C55 C56 118.4(2) . . ?
C55 C56 C57 120.6(2) . . ?
C56 C57 C52 122.7(2) . . ?
C59 C58 C63 114.3(2) . . ?
C59 C58 B 122.7(2) . . ?
C63 C58 B 122.9(2) . . ?
C60 C59 C58 123.9(2) . . ?
C61 C60 C59 119.5(2) . . ?
C60 C61 C62 119.2(2) . . ?
C61 C62 C63 120.1(2) . . ?
C62 C63 C58 122.9(2) . . ?

loop_
_geom_bond_atom_site_label_1
_geom_bond_atom_site_label_2
_geom_bond_distance
_geom_bond_site_symmetry_2
_geom_bond_publ_flag
Zn1 O25 1.9727(14) . ?
Zn1 O30 1.9882(15) . ?
Zn1 N8 2.0215(16) . ?
Zn1 O1 2.1035(13) . ?
Zn1 N11 2.2258(16) . ?
Zn2 O27 1.9690(15) . ?
Zn2 O32 1.9741(16) . ?
Zn2 N16 2.0096(17) . ?
Zn2 O1 2.1028(13) . ?
Zn2 N19 2.215(5) . ?
Zn2 N19' 2.217(12) . ?
O1 C1 1.315(2) . ?
C1 C6 1.422(3) . ?
C1 C2 1.423(3) . ?
C2 C3 1.398(3) . ?
C2 C7 1.450(3) . ?
C3 C4 1.390(3) . ?
C4 C5 1.378(3) . ?
C4 C14 1.508(3) . ?
C5 C6 1.406(3) . ?
C6 C15 1.453(3) . ?
C7 N8 1.270(3) . ?
N8 C9 1.464(3) . ?
C9 C10 1.509(3) . ?
C10 N11 1.472(3) . ?
N11 C13 1.468(3) . ?
N11 C12 1.484(3) . ?
C15 N16 1.273(3) . ?
N16 C17 1.472(3) . ?
C17 C18' 1.443(6) . ?
C17 C18 1.552(4) . ?
C18 N19 1.448(7) . ?
N19 C21 1.462(8) . ?
N19 C20 1.482(6) . ?
C18' N19' 1.522(12) . ?
N19' C21' 1.440(11) . ?
N19' C20' 1.469(13) . ?
O25 C26 1.250(3) . ?
C26 O27 1.249(3) . ?
C26 C28 1.506(3) . ?
O30 C31 1.253(3) . ?
C31 O32 1.248(3) . ?
C31 C33 1.504(3) . ?
B C58 1.644(3) . ?
B C40 1.648(3) . ?
B C52 1.650(3) . ?
B C46 1.650(3) . ?
C40 C41 1.397(3) . ?
C40 C45 1.399(3) . ?
C41 C42 1.396(3) . ?
C42 C43 1.380(4) . ?
C43 C44 1.375(3) . ?
C44 C45 1.394(3) . ?
C46 C47 1.393(3) . ?
C46 C51 1.402(3) . ?
C47 C48 1.395(3) . ?
C48 C49 1.373(4) . ?
C49 C50 1.369(4) . ?
C50 C51 1.396(3) . ?
C52 C53 1.391(3) . ?
C52 C57 1.406(3) . ?
C53 C54 1.383(3) . ?
C54 C55 1.371(3) . ?
C55 C56 1.374(3) . ?
C56 C57 1.391(3) . ?
C58 C59 1.401(3) . ?
C58 C63 1.405(3) . ?
C59 C60 1.384(3) . ?
C60 C61 1.382(3) . ?
C61 C62 1.384(4) . ?
C62 C63 1.388(3) . ?
